data_2009029
loop_
_publ_author_name
'Alessandra Farina'
'Stefano Valdo Meille'
'Maria Teresa Messina'
'Pierangelo Metrangolo'
'Giuseppe Resnati'

_publ_section_title
;
 (--)-Sparteinium bromide
;
_journal_issue 10
_journal_name_full 'Acta Crystallographica Section C'
_journal_page_first 1710
_journal_page_last 1711
_journal_paper_doi 10.1107/S0108270199008185
_journal_volume 55
_journal_year 1999
_chemical_formula_moiety 'C15 H27 N2 1+, Br 1-'
_chemical_formula_sum 'C15 H27 Br N2'
_chemical_formula_weight 315.30
_chemical_name_systematic
;
(7S)-(7\a,7a\a,14\a,14a\b)-1,3,4,7,7a,8,9,10,11,13,14,14a-Dodecahydro-7,14-
methano-2H,6H-dipyrido[1,2-a:1',2'-e][1,5]diazocin-5-ium bromide
;
_space_group_IT_number 4
_symmetry_cell_setting monoclinic
_symmetry_space_group_name_Hall 'P 2yb'
_symmetry_space_group_name_H-M 'P 1 21 1'
_audit_creation_method SHELXL-97
_cell_angle_alpha 90.00
_cell_angle_beta 101.099(6)
_cell_angle_gamma 90.00
_cell_formula_units_Z 2
_cell_length_a 8.3779(5)
_cell_length_b 10.7496(8)
_cell_length_c 8.3805(5)
_cell_measurement_reflns_used 30
_cell_measurement_temperature 293(2)
_cell_measurement_theta_max 16.6
_cell_measurement_theta_min 11.1
_cell_volume 740.62(8)
_computing_cell_refinement XSCANS
_computing_data_collection 'XSCANS (Siemens, 1994)'
_computing_data_reduction XSCANS
_computing_molecular_graphics 'SHELXTL/PC (Sheldrick, 1994)'
_computing_publication_material SHELXL97
_computing_structure_refinement 'SHELXL97 (Sheldrick, 1997)'
_computing_structure_solution 'SIR97 (Altomare et al., 1994)'
_diffrn_ambient_temperature 293(2)
_diffrn_measured_fraction_theta_full 0.945
_diffrn_measured_fraction_theta_max 0.945
_diffrn_measurement_device_type 'Siemens P4'
_diffrn_measurement_method '\q/2\q scan'
_diffrn_radiation_monochromator graphite
_diffrn_radiation_source 'fine-focus sealed tube'
_diffrn_radiation_type CuK\a
_diffrn_radiation_wavelength 1.54178
_diffrn_reflns_av_R_equivalents 0.052
_diffrn_reflns_av_sigmaI/netI 0.052
_diffrn_reflns_limit_h_max 9
_diffrn_reflns_limit_h_min -10
_diffrn_reflns_limit_k_max 12
_diffrn_reflns_limit_k_min -10
_diffrn_reflns_limit_l_max 10
_diffrn_reflns_limit_l_min 0
_diffrn_reflns_number 2649
_diffrn_reflns_theta_full 67.99
_diffrn_reflns_theta_max 68
_diffrn_reflns_theta_min 5.38
_diffrn_standards_decay_% <0.5
_diffrn_standards_interval_count 97
_diffrn_standards_number 3
_exptl_absorpt_coefficient_mu 3.649
_exptl_absorpt_correction_T_max 0.894
_exptl_absorpt_correction_T_min 0.524
_exptl_absorpt_correction_type integration
_exptl_absorpt_process_details 'XPREP (Siemens, 1997)'
_exptl_crystal_colour colourless
_exptl_crystal_density_diffrn 1.414
_exptl_crystal_density_meas ?
_exptl_crystal_density_method 'not measured'
_exptl_crystal_description plate
_exptl_crystal_F_000 332
_exptl_crystal_size_max 0.25
_exptl_crystal_size_mid 0.20
_exptl_crystal_size_min 0.03
_refine_diff_density_max 0.447
_refine_diff_density_min -0.687
_refine_ls_abs_structure_details 'Flack (1983)'
_refine_ls_abs_structure_Flack -0.02(6)
_refine_ls_extinction_coef 0.0027(15)
_refine_ls_extinction_method 'SHELXL97 (Sheldrick, 1997)'
_refine_ls_goodness_of_fit_ref 1.099
_refine_ls_hydrogen_treatment constr
_refine_ls_matrix_type full
_refine_ls_number_parameters 164
_refine_ls_number_reflns 2338
_refine_ls_number_restraints 1
_refine_ls_restrained_S_all 1.098
_refine_ls_R_factor_all 0.091
_refine_ls_R_factor_gt 0.079
_refine_ls_shift/su_max <0.001
_refine_ls_shift/su_mean 0.000
_refine_ls_structure_factor_coef Fsqd
_refine_ls_weighting_details 'w = 1/[\s^2^(Fo^2^)+(0.1515P)^2^+0.5774P] where P=(Fo^2^+2Fc^2^)/3'
_refine_ls_weighting_scheme calc
_refine_ls_wR_factor_ref 0.228
_reflns_number_gt 1889
_reflns_number_total 2338
_reflns_threshold_expression I>2\s(I)
_cod_data_source_file ka1317.cif
_cod_data_source_block mthbr-h1
_cod_depositor_comments
;
The following automatic conversions were performed:

'_exptl_crystal_density_meas' value 'not measured' was changed to '?'
- the value is perceived as not measured.

Automatic conversion script
Id: cif_fix_values 3008 2015-01-20 13:52:24Z robertas 
;
_cod_original_cell_volume 740.62(7)
_cod_original_sg_symbol_H-M 'P 21'
_cod_database_code 2009029
_cod_database_fobs_code 2009029

loop_
_symmetry_equiv_pos_as_xyz
'x, y, z'
'-x, y+1/2, -z'

loop_
_atom_site_label
_atom_site_fract_x
_atom_site_fract_y
_atom_site_fract_z
_atom_site_U_iso_or_equiv
_atom_site_adp_type
_atom_site_calc_flag
_atom_site_refinement_flags
_atom_site_occupancy
_atom_site_disorder_assembly
_atom_site_disorder_group
_atom_site_type_symbol
Br1 .85808(18) .74533(13) 1.14789(12) .0890(6) Uani d . 1 . . Br
N16 .9214(7) .7906(6) .7302(7) .0351(15) Uani d . 1 . . N
C15 .7676(9) .8636(8) .7153(10) .0450(19) Uani d . 1 . . C
H15A .7934 .9517 .7193 .054 Uiso calc R 1 . . H
H15B .7168 .8447 .8072 .054 Uiso calc R 1 . . H
C14 .6467(12) .8358(10) .5574(12) .056(2) Uani d . 1 . . C
H14A .5457 .8796 .5581 .067 Uiso calc R 1 . . H
H14B .6907 .8655 .4655 .067 Uiso calc R 1 . . H
C13 .6131(13) .6962(10) .5388(13) .059(3) Uani d . 1 . . C
H13A .5556 .6684 .6222 .071 Uiso calc R 1 . . H
H13B .5449 .6798 .4335 .071 Uiso calc R 1 . . H
C12 .7698(10) .6267(8) .5534(9) .0424(18) Uani d . 1 . . C
H12A .8209 .6484 .4626 .051 Uiso calc R 1 . . H
H12B .7475 .5381 .5476 .051 Uiso calc R 1 . . H
C11 .8862(10) .6554(8) .7113(10) .0366(17) Uani d . 1 . . C
H11 .8337 .6296 .8009 .044 Uiso calc R 1 . . H
C17 1.0263(10) .8404(9) .6217(10) .0448(19) Uani d . 1 . . C
H17A 1.0451 .9285 .6419 .054 Uiso calc R 1 . . H
H17B .9733 .8297 .5090 .054 Uiso calc R 1 . . H
C7 1.1888(9) .7701(8) .6546(10) .044(2) Uani d . 1 . . C
H7 1.2562 .8026 .5805 .053 Uiso calc R 1 . . H
C8 1.1547(11) .6337(9) .6143(11) .0479(19) Uani d . 1 . . C
H8A 1.2557 .5872 .6285 .057 Uiso calc R 1 . . H
H8B 1.0983 .6247 .5024 .057 Uiso calc R 1 . . H
C9 1.0490(10) .5858(7) .7303(9) .0397(17) Uani d . 1 . . C
H9 1.0257 .4977 .7061 .048 Uiso calc R 1 . . H
C10 1.1454(11) .5955(8) .9034(11) .0465(19) Uani d . 1 . . C
H10A 1.0799 .5642 .9784 .056 Uiso calc R 1 . . H
H10B 1.2422 .5443 .9143 .056 Uiso calc R 1 . . H
N1 1.1933(7) .7257(6) .9463(7) .0384(14) Uani d . 1 . . N
H1 1.0999 .7699 .9417 .046 Uiso calc R 1 . . H
C6 1.2834(9) .7840(7) .8268(11) .047(2) Uani d . 1 . . C
H6 1.3864 .7392 .8340 .056 Uiso calc R 1 . . H
C5 1.3242(12) .9211(8) .8758(13) .058(2) Uani d . 1 . . C
H5A 1.3902 .9564 .8040 .069 Uiso calc R 1 . . H
H5B 1.2242 .9687 .8631 .069 Uiso calc R 1 . . H
C4 1.4150(13) .9311(10) 1.0504(15) .071(3) Uani d . 1 . . C
H4A 1.5218 .8937 1.0599 .085 Uiso calc R 1 . . H
H4B 1.4295 1.0180 1.0805 .085 Uiso calc R 1 . . H
C3 1.3226(14) .8661(11) 1.1645(12) .067(3) Uani d . 1 . . C
H3A 1.3866 .8685 1.2740 .081 Uiso calc R 1 . . H
H3B 1.2216 .9102 1.1648 .081 Uiso calc R 1 . . H
C2 1.2856(12) .7342(12) 1.1163(10) .059(2) Uani d . 1 . . C
H2A 1.3864 .6879 1.1260 .071 Uiso calc R 1 . . H
H2B 1.2222 .6969 1.1893 .071 Uiso calc R 1 . . H

loop_
_atom_site_aniso_label
_atom_site_aniso_U_11
_atom_site_aniso_U_22
_atom_site_aniso_U_33
_atom_site_aniso_U_12
_atom_site_aniso_U_13
_atom_site_aniso_U_23
Br1 .1630(13) .0570(7) .0593(6) -.0270(8) .0523(6) -.0099(6)
N16 .037(3) .040(4) .029(3) .002(3) .006(2) -.002(2)
C15 .042(4) .045(5) .045(4) .008(4) .003(3) -.005(4)
C14 .050(5) .068(7) .044(5) .015(5) -.001(4) -.003(4)
C13 .057(5) .067(6) .046(5) -.003(4) -.008(4) -.005(4)
C12 .049(4) .043(5) .034(4) -.014(4) .004(3) -.005(3)
C11 .046(4) .029(4) .034(4) -.005(3) .005(3) .002(3)
C17 .047(4) .045(5) .042(4) -.005(4) .007(3) .005(3)
C7 .046(4) .039(6) .052(4) -.001(4) .020(3) -.004(4)
C8 .046(4) .049(5) .051(5) .004(4) .016(4) -.012(4)
C9 .051(4) .027(4) .040(4) .003(3) .005(3) -.008(3)
C10 .057(5) .026(4) .052(4) .011(4) .001(4) .007(3)
N1 .042(3) .027(4) .042(3) .008(3) -.003(2) -.003(3)
C6 .037(4) .038(5) .065(5) .002(3) .009(4) -.009(4)
C5 .053(5) .041(5) .077(6) -.012(4) .008(4) -.005(4)
C4 .060(6) .049(6) .098(8) -.010(5) .002(5) -.029(6)
C3 .071(6) .064(7) .056(5) .011(5) -.017(5) -.018(5)
C2 .066(5) .057(6) .046(4) .003(6) -.013(4) -.002(5)

loop_
_atom_type_symbol
_atom_type_description
_atom_type_scat_dispersion_real
_atom_type_scat_dispersion_imag
_atom_type_scat_source
C C 0.0181 0.0091 'International Tables Vol C Tables 4.2.6.8 and 6.1.1.4'
H H 0.0000 0.0000 'International Tables Vol C Tables 4.2.6.8 and 6.1.1.4'
N N 0.0311 0.0180 'International Tables Vol C Tables 4.2.6.8 and 6.1.1.4'
Br Br -0.6763 1.2805 'International Tables Vol C Tables 4.2.6.8 and 6.1.1.4'

loop_
_geom_angle_atom_site_label_1
_geom_angle_atom_site_label_2
_geom_angle_atom_site_label_3
_geom_angle
_geom_angle_publ_flag
C17 N16 C11 114.7(7) y
C17 N16 C15 111.3(7) y
C11 N16 C15 110.8(7) y
N16 C15 C14 112.7(7) ?
C13 C14 C15 111.0(8) ?
C12 C13 C14 109.9(9) ?
C13 C12 C11 112.1(7) ?
N16 C11 C12 111.9(7) ?
N16 C11 C9 108.1(6) ?
C12 C11 C9 113.6(7) y
N16 C17 C7 108.8(7) ?
C6 C7 C8 110.4(7) ?
C6 C7 C17 114.0(6) y
C8 C7 C17 108.2(7) ?
C7 C8 C9 107.0(6) y
C10 C9 C8 108.5(7) ?
C10 C9 C11 111.3(7) y
C8 C9 C11 112.5(7) ?
N1 C10 C9 111.4(6) ?
C10 N1 C2 110.9(7) y
C10 N1 C6 112.4(6) y
C2 N1 C6 112.2(6) y
N1 C6 C7 110.9(6) ?
N1 C6 C5 109.5(7) ?
C7 C6 C5 113.2(7) y
C4 C5 C6 111.5(8) ?
C3 C4 C5 110.8(8) ?
C2 C3 C4 111.9(9) ?
N1 C2 C3 111.1(8) ?

loop_
_geom_bond_atom_site_label_1
_geom_bond_atom_site_label_2
_geom_bond_site_symmetry_2
_geom_bond_distance
_geom_bond_publ_flag
N16 C17 . 1.481(10) y
N16 C11 . 1.486(11) y
N16 C15 . 1.494(10) y
C15 C14 . 1.533(11) ?
C14 C13 . 1.529(15) ?
C13 C12 . 1.496(14) ?
C12 C11 . 1.517(10) ?
C11 C9 . 1.536(12) ?
C17 C7 . 1.535(12) ?
C7 C6 . 1.514(11) ?
C7 C8 . 1.519(13) ?
C8 C9 . 1.525(12) ?
C9 C10 . 1.522(11) ?
C10 N1 . 1.480(11) y
N1 C2 . 1.488(9) y
N1 C6 . 1.502(10) y
C6 C5 . 1.551(12) ?
C5 C4 . 1.517(15) ?
C4 C3 . 1.512(18) ?
C3 C2 . 1.491(17) ?

loop_
_geom_hbond_atom_site_label_D
_geom_hbond_atom_site_label_H
_geom_hbond_atom_site_label_A
_geom_hbond_distance_HA
_geom_hbond_distance_DA
_geom_hbond_angle_DHA
_geom_hbond_publ_flag
N1 H1 Br1 2.92 3.552(6) 128 yes
C2 H2B Br1 3.05 3.674(7) 121 yes
C15 H15B Br1 3.06 3.778(7) 132 yes
N1 H1 N16 2.10 2.714(8) 124 yes

loop_
_geom_torsion_atom_site_label_1
_geom_torsion_atom_site_label_2
_geom_torsion_atom_site_label_3
_geom_torsion_atom_site_label_4
_geom_torsion
_geom_torsion_publ_flag
C17 N16 C15 C14 74.6(9) ?
C11 N16 C15 C14 -54.2(10) ?
N16 C15 C14 C13 54.0(12) ?
C15 C14 C13 C12 -53.8(13) ?
C14 C13 C12 C11 55.6(11) ?
C17 N16 C11 C12 -72.0(9) ?
C15 N16 C11 C12 55.0(10) y
C17 N16 C11 C9 53.8(8) ?
C15 N16 C11 C9 -179.2(6) ?
C13 C12 C11 N16 -57.1(10) ?
C13 C12 C11 C9 -179.8(8) ?
C11 N16 C17 C7 -58.8(9) ?
C15 N16 C17 C7 174.5(6) ?
N16 C17 C7 C6 -61.2(9) ?
N16 C17 C7 C8 62.1(8) ?
C6 C7 C8 C9 62.5(8) ?
C17 C7 C8 C9 -62.9(8) ?
C7 C8 C9 C10 -62.9(8) ?
C7 C8 C9 C11 60.7(9) ?
N16 C11 C9 C10 67.4(9) y
C12 C11 C9 C10 -167.7(7) ?
N16 C11 C9 C8 -54.6(9) y
C12 C11 C9 C8 70.3(9) ?
C8 C9 C10 N1 59.8(9) ?
C11 C9 C10 N1 -64.5(9) ?
C9 C10 N1 C2 179.3(7) ?
C9 C10 N1 C6 -54.2(9) ?
C10 N1 C6 C7 52.4(8) ?
C2 N1 C6 C7 178.2(8) ?
C10 N1 C6 C5 178.0(7) ?
C2 N1 C6 C5 -56.2(9) y
C8 C7 C6 N1 -57.1(8) y
C17 C7 C6 N1 65.0(9) y
C8 C7 C6 C5 179.4(7) ?
C17 C7 C6 C5 -58.6(10) ?
N1 C6 C5 C4 54.2(10) ?
C7 C6 C5 C4 178.5(8) ?
C6 C5 C4 C3 -53.7(11) ?
C5 C4 C3 C2 54.8(11) ?
C10 N1 C2 C3 -175.5(8) ?
C6 N1 C2 C3 58.0(10) ?
C4 C3 C2 N1 -56.5(11) ?

loop_
_cod_related_entry_id
_cod_related_entry_database
_cod_related_entry_code
1 ChemSpider 17574358
